data_7220928
loop_
_publ_author_name
'Zhang, Xueqiong'
'Gao, Yanfei'
'Liu, Houting'
'Liu, Zhiliang'

_publ_section_title
;
 Fabrication of porous metal--organic frameworks via a mixed-ligand
 strategy for highly selective and efficient dye adsorption in aqueous
 solution
;
_journal_issue 31
_journal_name_full CrystEngComm
_journal_page_first 6037
_journal_paper_doi 10.1039/C5CE00862J
_journal_volume 17
_journal_year 2015
_chemical_formula_sum 'C23 H16 N6 O4 Zn'
_chemical_formula_weight 505.79
_chemical_name_systematic
; 
 ? 
;
_space_group_IT_number 5
_symmetry_cell_setting monoclinic
_symmetry_space_group_name_Hall 'C 2y'
_symmetry_space_group_name_H-M 'C 1 2 1'
_atom_sites_solution_hydrogens geom
_atom_sites_solution_primary direct
_atom_sites_solution_secondary difmap
_audit_creation_method SHELXL-97
_audit_update_record
;
2015-03-30 deposited with the CCDC.
2015-06-30 downloaded from the CCDC.
;
_cell_angle_alpha 90.00
_cell_angle_beta 112.171(5)
_cell_angle_gamma 90.00
_cell_formula_units_Z 4
_cell_length_a 19.7623(13)
_cell_length_b 21.3747(14)
_cell_length_c 8.3690(5)
_cell_measurement_reflns_used 1427
_cell_measurement_temperature 293(2)
_cell_measurement_theta_max 28.6551
_cell_measurement_theta_min 2.6112
_cell_volume 3273.8(4)
_computing_structure_refinement 'SHELXL-97 (Sheldrick, 1997)'
_computing_structure_solution 'SHELXS-97 (Sheldrick, 1990)'
_diffrn_ambient_temperature 293(2)
_diffrn_measured_fraction_theta_full 0.999
_diffrn_measured_fraction_theta_max 0.999
_diffrn_measurement_device_type 'Xcalibur, Eos, Gemini'
_diffrn_radiation_monochromator graphite
_diffrn_radiation_source 'Enhance (Mo) X-ray Source'
_diffrn_radiation_type MoK\a
_diffrn_radiation_wavelength 0.71073
_diffrn_reflns_av_R_equivalents 0.0608
_diffrn_reflns_av_sigmaI/netI 0.1012
_diffrn_reflns_limit_h_max 23
_diffrn_reflns_limit_h_min -22
_diffrn_reflns_limit_k_max 25
_diffrn_reflns_limit_k_min -25
_diffrn_reflns_limit_l_max 9
_diffrn_reflns_limit_l_min -9
_diffrn_reflns_number 10200
_diffrn_reflns_theta_full 25.02
_diffrn_reflns_theta_max 25.02
_diffrn_reflns_theta_min 2.62
_exptl_absorpt_coefficient_mu 0.780
_exptl_absorpt_correction_T_max 0.9122
_exptl_absorpt_correction_T_min 0.9054
_exptl_absorpt_correction_type multi-scan
_exptl_absorpt_process_details sadabs
_exptl_crystal_colour colorless
_exptl_crystal_density_diffrn 1.026
_exptl_crystal_density_method 'not measured'
_exptl_crystal_description block
_exptl_crystal_F_000 1032
_exptl_crystal_size_max 0.13
_exptl_crystal_size_mid 0.13
_exptl_crystal_size_min 0.12
_platon_squeeze_details
;
;
_refine_diff_density_max 0.501
_refine_diff_density_min -0.276
_refine_diff_density_rms 0.057
_refine_ls_abs_structure_details 'Flack H D (1983), Acta Cryst. A39, 876-881'
_refine_ls_abs_structure_Flack 0.041(17)
_refine_ls_extinction_method none
_refine_ls_goodness_of_fit_ref 0.937
_refine_ls_hydrogen_treatment constr
_refine_ls_matrix_type full
_refine_ls_number_parameters 307
_refine_ls_number_reflns 4924
_refine_ls_number_restraints 1
_refine_ls_restrained_S_all 0.937
_refine_ls_R_factor_all 0.0774
_refine_ls_R_factor_gt 0.0549
_refine_ls_shift/su_max 0.000
_refine_ls_shift/su_mean 0.000
_refine_ls_structure_factor_coef Fsqd
_refine_ls_weighting_details 'calc w=1/[\s^2^(Fo^2^)+(0.0449P)^2^+0.0000P] where P=(Fo^2^+2Fc^2^)/3'
_refine_ls_weighting_scheme calc
_refine_ls_wR_factor_gt 0.1073
_refine_ls_wR_factor_ref 0.1176
_reflns_number_gt 3532
_reflns_number_total 4924
_reflns_threshold_expression >2sigma(I)
_cod_data_source_file c5ce00862j2.cif
_cod_data_source_block 1
_cod_depositor_comments 'Adding full bibliography for 7220928--7220930.cif.'
_cod_original_sg_symbol_H-M C2
_cod_database_code 7220928

loop_
_symmetry_equiv_pos_as_xyz
'x, y, z'
'-x, y, -z'
'x+1/2, y+1/2, z'
'-x+1/2, y+1/2, -z'

loop_
_atom_site_label
_atom_site_type_symbol
_atom_site_fract_x
_atom_site_fract_y
_atom_site_fract_z
_atom_site_U_iso_or_equiv
_atom_site_adp_type
_atom_site_occupancy
_atom_site_symmetry_multiplicity
_atom_site_calc_flag
_atom_site_refinement_flags
Zn1 Zn 0.25861(3) 1.00732(3) 0.40768(6) 0.03699(18) Uani 1 1 d .
C1 C 0.3692(3) 1.0451(4) 0.6902(7) 0.0395(16) Uani 1 1 d .
C2 C 0.4372(3) 1.0446(3) 0.8528(7) 0.0447(16) Uani 1 1 d .
C3 C 0.4692(3) 0.9884(3) 0.9275(7) 0.058(2) Uani 1 1 d .
H3 H 0.4483 0.9507 0.8778 0.070 Uiso 1 1 calc R
C4 C 0.4686(3) 1.0997(3) 0.9283(7) 0.0472(16) Uani 1 1 d .
H4 H 0.4468 1.1375 0.8813 0.057 Uiso 1 1 calc R
C5 C 0.1169(3) 1.0215(3) 0.3788(8) 0.0534(19) Uani 1 1 d .
C6 C 0.0578(3) 1.0249(3) 0.4417(7) 0.0426(16) Uani 1 1 d .
C7 C 0.0709(3) 1.0249(4) 0.6124(8) 0.073(3) Uani 1 1 d .
H7 H 0.1191 1.0245 0.6909 0.087 Uiso 1 1 calc R
C8 C -0.0164(3) 1.0253(4) 0.3270(8) 0.069(3) Uani 1 1 d .
H8 H -0.0277 1.0258 0.2086 0.082 Uiso 1 1 calc R
C9 C 0.1970(3) 0.8917(3) 0.1934(7) 0.0451(15) Uani 1 1 d .
H9 H 0.1611 0.9137 0.1066 0.054 Uiso 1 1 calc R
C10 C 0.2630(3) 0.8153(3) 0.3369(8) 0.0582(18) Uani 1 1 d .
H10 H 0.2824 0.7756 0.3718 0.070 Uiso 1 1 calc R
C11 C 0.2860(4) 0.8688(3) 0.4175(8) 0.0578(18) Uani 1 1 d .
H11 H 0.3254 0.8730 0.5219 0.069 Uiso 1 1 calc R
C12 C 0.1612(3) 0.7869(3) 0.0617(7) 0.0409(15) Uani 1 1 d .
C13 C 0.0935(4) 0.8042(3) -0.0469(8) 0.0535(17) Uani 1 1 d .
H13 H 0.0742 0.8429 -0.0361 0.064 Uiso 1 1 calc R
C14 C 0.0525(3) 0.7610(3) -0.1791(7) 0.0486(16) Uani 1 1 d .
C15 C -0.0398(4) 0.8394(4) -0.3523(9) 0.071(2) Uani 1 1 d .
H15 H -0.0123 0.8755 -0.3142 0.085 Uiso 1 1 calc R
C16 C -0.1068(5) 0.8365(4) -0.4677(9) 0.074(2) Uani 1 1 d .
H16 H -0.1339 0.8707 -0.5264 0.089 Uiso 1 1 calc R
C17 C -0.0731(4) 0.7423(4) -0.3826(8) 0.064(2) Uani 1 1 d .
H17 H -0.0715 0.6991 -0.3696 0.077 Uiso 1 1 calc R
C18 C 0.0829(3) 0.7065(3) -0.2032(6) 0.0396(14) Uani 1 1 d .
H18 H 0.0583 0.6805 -0.2960 0.048 Uiso 1 1 calc R
C19 C 0.1520(3) 0.6909(3) -0.0851(7) 0.0431(15) Uani 1 1 d .
C20 C 0.1864(3) 0.6123(3) -0.2593(7) 0.0441(15) Uani 1 1 d .
H20 H 0.1650 0.6320 -0.3656 0.053 Uiso 1 1 calc R
C21 C 0.2458(4) 0.5462(3) -0.0556(7) 0.071(2) Uani 1 1 d .
H21 H 0.2722 0.5113 0.0003 0.085 Uiso 1 1 calc R
C22 C 0.2229(4) 0.5932(3) 0.0215(8) 0.063(2) Uani 1 1 d .
H22 H 0.2316 0.5971 0.1383 0.075 Uiso 1 1 calc R
C23 C 0.1916(3) 0.7301(3) 0.0448(7) 0.0444(15) Uani 1 1 d .
H23 H 0.2381 0.7189 0.1207 0.053 Uiso 1 1 calc R
N1 N 0.2438(3) 0.9175(2) 0.3255(6) 0.0441(12) Uani 1 1 d .
N2 N 0.2047(3) 0.8305(2) 0.1916(6) 0.0447(13) Uani 1 1 d .
N3 N -0.1319(3) 0.7735(4) -0.4900(8) 0.087(2) Uani 1 1 d .
N4 N -0.0178(3) 0.7795(3) -0.2979(5) 0.0417(13) Uani 1 1 d .
N5 N 0.2239(3) 0.5583(2) -0.2277(5) 0.0463(13) Uani 1 1 d .
N6 N 0.1856(3) 0.6326(2) -0.1045(6) 0.0439(13) Uani 1 1 d .
O1 O 0.3445(2) 0.9941(2) 0.6203(5) 0.0572(15) Uani 1 1 d .
O2 O 0.3406(2) 1.0959(2) 0.6364(5) 0.0579(13) Uani 1 1 d .
O3 O 0.18144(19) 1.0289(2) 0.4882(5) 0.0597(14) Uani 1 1 d .
O4 O 0.10525(18) 1.0105(3) 0.2240(5) 0.0652(11) Uani 1 1 d .

loop_
_atom_site_aniso_label
_atom_site_aniso_U_11
_atom_site_aniso_U_22
_atom_site_aniso_U_33
_atom_site_aniso_U_23
_atom_site_aniso_U_13
_atom_site_aniso_U_12
Zn1 0.0351(3) 0.0351(3) 0.0394(3) -0.0010(4) 0.0125(2) -0.0067(4)
C1 0.017(3) 0.058(5) 0.032(3) 0.010(3) -0.003(3) 0.003(3)
C2 0.029(3) 0.059(5) 0.038(3) -0.008(3) 0.004(3) -0.006(3)
C3 0.050(4) 0.052(5) 0.055(4) 0.002(3) -0.001(3) -0.005(3)
C4 0.040(4) 0.049(4) 0.043(3) 0.002(3) 0.005(3) 0.006(3)
C5 0.045(4) 0.051(6) 0.058(3) -0.006(3) 0.014(3) -0.005(3)
C6 0.032(3) 0.040(5) 0.054(3) 0.002(3) 0.015(3) 0.005(3)
C7 0.030(3) 0.113(9) 0.076(4) 0.005(5) 0.021(3) -0.017(4)
C8 0.040(4) 0.104(8) 0.066(4) -0.011(4) 0.025(3) -0.005(4)
C9 0.050(4) 0.027(4) 0.049(3) 0.003(3) 0.008(3) 0.002(3)
C10 0.052(4) 0.038(4) 0.061(4) -0.003(4) -0.006(3) -0.003(3)
C11 0.056(4) 0.039(4) 0.066(4) 0.008(4) 0.009(3) -0.003(4)
C12 0.047(4) 0.030(4) 0.041(3) -0.010(3) 0.011(3) -0.010(3)
C13 0.065(5) 0.039(4) 0.060(4) 0.007(3) 0.027(4) 0.009(4)
C14 0.052(4) 0.048(4) 0.041(3) -0.007(3) 0.011(3) 0.005(3)
C15 0.066(5) 0.051(5) 0.084(5) -0.024(4) 0.015(4) 0.010(4)
C16 0.091(6) 0.049(5) 0.069(5) -0.005(4) 0.016(5) 0.037(5)
C17 0.069(5) 0.061(5) 0.050(4) -0.012(4) 0.010(4) 0.006(4)
C18 0.041(3) 0.044(4) 0.039(3) -0.010(3) 0.021(3) 0.009(3)
C19 0.048(4) 0.036(4) 0.057(4) 0.007(3) 0.033(3) 0.002(3)
C20 0.054(4) 0.034(4) 0.047(3) -0.007(3) 0.021(3) 0.008(3)
C21 0.101(6) 0.060(5) 0.052(4) 0.012(4) 0.030(4) 0.045(5)
C22 0.093(6) 0.044(4) 0.039(3) -0.005(3) 0.010(3) 0.029(4)
C23 0.043(4) 0.042(4) 0.037(3) 0.000(3) 0.003(3) 0.012(3)
N1 0.042(3) 0.037(3) 0.040(3) -0.002(2) 0.000(2) -0.005(3)
N2 0.049(3) 0.029(3) 0.052(3) 0.002(2) 0.014(3) 0.004(3)
N3 0.070(5) 0.105(6) 0.070(4) -0.008(4) 0.009(4) 0.017(5)
N4 0.036(3) 0.048(4) 0.037(3) -0.015(2) 0.009(2) 0.002(3)
N5 0.061(3) 0.042(3) 0.033(3) 0.004(2) 0.015(2) 0.017(3)
N6 0.060(3) 0.030(3) 0.048(3) -0.002(2) 0.028(3) 0.008(3)
O1 0.035(2) 0.072(5) 0.050(2) -0.016(3) -0.0010(19) 0.001(3)
O2 0.037(3) 0.085(4) 0.045(2) 0.007(3) 0.008(2) 0.000(3)
O3 0.028(2) 0.074(4) 0.078(3) -0.017(2) 0.021(2) -0.012(2)
O4 0.047(2) 0.080(3) 0.076(2) -0.007(4) 0.032(2) -0.020(4)

loop_
_atom_type_symbol
_atom_type_description
_atom_type_scat_dispersion_real
_atom_type_scat_dispersion_imag
_atom_type_scat_source
C C 0.0033 0.0016 'International Tables Vol C Tables 4.2.6.8 and 6.1.1.4'
H H 0.0000 0.0000 'International Tables Vol C Tables 4.2.6.8 and 6.1.1.4'
N N 0.0061 0.0033 'International Tables Vol C Tables 4.2.6.8 and 6.1.1.4'
O O 0.0106 0.0060 'International Tables Vol C Tables 4.2.6.8 and 6.1.1.4'
Zn Zn 0.2839 1.4301 'International Tables Vol C Tables 4.2.6.8 and 6.1.1.4'

loop_
_geom_angle_atom_site_label_1
_geom_angle_atom_site_label_2
_geom_angle_atom_site_label_3
_geom_angle
_geom_angle_site_symmetry_1
_geom_angle_site_symmetry_3
O3 Zn1 O1 104.10(17) . .
O3 Zn1 N5 121.0(2) . 4
O1 Zn1 N5 115.26(19) . 4
O3 Zn1 N1 108.15(19) . .
O1 Zn1 N1 97.9(2) . .
N5 Zn1 N1 107.9(2) 4 .
O2 C1 O1 123.7(5) . .
O2 C1 C2 117.9(6) . .
O1 C1 C2 118.4(6) . .
C4 C2 C3 119.0(5) . .
C4 C2 C1 120.3(6) . .
C3 C2 C1 120.7(6) . .
C3 C3 C2 120.3(3) 2_657 .
C4 C4 C2 120.7(3) 2_657 .
O4 C5 O3 120.9(5) . .
O4 C5 C6 121.8(5) . .
O3 C5 C6 117.3(5) . .
C7 C6 C8 116.9(5) . .
C7 C6 C5 121.5(5) . .
C8 C6 C5 121.5(5) . .
C6 C7 C8 122.2(6) . 2_556
C7 C8 C6 120.9(5) 2_556 .
N1 C9 N2 113.2(5) . .
C11 C10 N2 105.1(6) . .
C10 C11 N1 110.6(6) . .
C13 C12 C23 121.7(5) . .
C13 C12 N2 119.1(6) . .
C23 C12 N2 119.0(5) . .
C12 C13 C14 118.1(6) . .
C18 C14 N4 120.3(5) . .
C18 C14 C13 120.8(6) . .
N4 C14 C13 118.5(6) . .
C16 C15 N4 107.8(7) . .
C15 C16 N3 110.3(7) . .
N4 C17 N3 113.1(7) . .
C14 C18 C19 118.1(5) . .
C23 C19 C18 122.3(6) . .
C23 C19 N6 117.9(5) . .
C18 C19 N6 119.7(5) . .
N5 C20 N6 106.8(5) . .
C22 C21 N5 109.3(6) . .
N6 C22 C21 106.0(5) . .
C19 C23 C12 118.7(5) . .
C9 N1 C11 104.3(5) . .
C9 N1 Zn1 132.4(4) . .
C11 N1 Zn1 123.3(4) . .
C9 N2 C10 106.8(5) . .
C9 N2 C12 127.7(5) . .
C10 N2 C12 125.5(5) . .
C17 N3 C16 102.1(6) . .
C17 N4 C15 106.8(5) . .
C17 N4 C14 126.7(6) . .
C15 N4 C14 126.4(6) . .
C20 N5 C21 107.6(5) . .
C20 N5 Zn1 124.2(4) . 4_545
C21 N5 Zn1 128.2(4) . 4_545
C22 N6 C20 110.2(5) . .
C22 N6 C19 126.5(5) . .
C20 N6 C19 123.1(5) . .
C1 O1 Zn1 110.6(4) . .
C5 O3 Zn1 115.3(4) . .

loop_
_geom_bond_atom_site_label_1
_geom_bond_atom_site_label_2
_geom_bond_distance
_geom_bond_site_symmetry_2
Zn1 O3 1.941(4) .
Zn1 O1 1.961(4) .
Zn1 N5 1.992(5) 4
Zn1 N1 2.023(5) .
C1 O2 1.229(7) .
C1 O1 1.246(8) .
C1 C2 1.509(7) .
C2 C4 1.370(8) .
C2 C3 1.391(8) .
C3 C3 1.356(10) 2_657
C4 C4 1.362(10) 2_657
C5 O4 1.250(6) .
C5 O3 1.268(6) .
C5 C6 1.452(8) .
C6 C7 1.353(7) .
C6 C8 1.418(7) .
C7 C8 1.354(8) 2_556
C8 C7 1.354(8) 2_556
C9 N1 1.269(7) .
C9 N2 1.317(7) .
C10 C11 1.319(8) .
C10 N2 1.362(7) .
C11 N1 1.374(7) .
C12 C13 1.353(8) .
C12 C23 1.387(8) .
C12 N2 1.443(7) .
C13 C14 1.434(8) .
C14 C18 1.360(8) .
C14 N4 1.426(7) .
C15 C16 1.312(10) .
C15 N4 1.372(8) .
C16 N3 1.423(10) .
C17 N4 1.321(8) .
C17 N3 1.347(8) .
C18 C19 1.390(7) .
C19 C23 1.362(8) .
C19 N6 1.449(7) .
C20 N5 1.342(7) .
C20 N6 1.373(6) .
C21 C22 1.360(8) .
C21 N5 1.364(7) .
C22 N6 1.334(7) .
N5 Zn1 1.992(5) 4_545

loop_
_platon_squeeze_void_nr
_platon_squeeze_void_average_x
_platon_squeeze_void_average_y
_platon_squeeze_void_average_z
_platon_squeeze_void_volume
_platon_squeeze_void_count_electrons
_platon_squeeze_void_content
1 0.000 0.301 -0.033 647 142 ' '
2 0.000 0.935 0.000 7 9 ' '
3 0.500 0.801 0.143 647 142 ' '
4 0.500 0.435 0.000 7 9 ' '
